data_4509880
loop_
_publ_author_name
'Filatov, Alexander S.'
'Ferguson, Michael V.'
'Spisak, Sarah N.'
'Li, Bo'
'Campana, Charles F.'
'Petrukhina, Marina A.'

_publ_section_title
;
 Bowl-Shaped Polyarenes as Concave--Convex Shape Complementary Hosts for
 C60- and C70-Fullerenes
;
_journal_issue 2
_journal_name_full 'Crystal Growth &amp; Design'
_journal_page_first 756
_journal_paper_doi 10.1021/cg401616j
_journal_volume 14
_journal_year 2014
_chemical_formula_moiety 'C70, 2(C28 H14), 3(C6 H4 Cl2)'
_chemical_formula_sum 'C144 H40 Cl6'
_chemical_formula_weight 1982.46
_chemical_name_systematic
; 
 ? 
;
_space_group_crystal_system triclinic
_space_group_IT_number 2
_space_group_name_Hall '-P 1'
_space_group_name_H-M_alt 'P -1'
_symmetry_space_group_name_Hall '-P 1'
_symmetry_space_group_name_H-M 'P -1'
_atom_sites_solution_hydrogens geom
_atom_sites_solution_primary direct
_atom_sites_solution_secondary difmap
_audit_creation_method SHELXL-97
_cell_angle_alpha 66.713(2)
_cell_angle_beta 71.600(2)
_cell_angle_gamma 80.733(2)
_cell_formula_units_Z 2
_cell_length_a 15.8747(6)
_cell_length_b 16.0091(6)
_cell_length_c 18.2908(7)
_cell_measurement_reflns_used 9876
_cell_measurement_temperature 100(2)
_cell_measurement_theta_max 66.5771
_cell_measurement_theta_min 2.9357
_cell_volume 4047.9(3)
_computing_cell_refinement 'SAINT V8.27B (Bruker AXS Inc., 2012)'
_computing_data_reduction 'SAINT V8.27B (Bruker AXS Inc., 2012)'
_computing_molecular_graphics 'SHELXTL Ver. 6.14'
_computing_publication_material 'SHELXTL Ver. 6.14'
_computing_structure_refinement 'SHELXL-97 (Sheldrick, 2008)'
_computing_structure_solution 'SHELXS-97 (Sheldrick, 2008)'
_diffrn_ambient_temperature 100(2)
_diffrn_detector_area_resol_mean 10.4167
_diffrn_measured_fraction_theta_full 0.973
_diffrn_measured_fraction_theta_max 0.973
_diffrn_measurement_device_type 'Bruker D8 Venture PHOTON 100 CMOS'
_diffrn_measurement_method 'omega and phi scans'
_diffrn_radiation_monochromator mirrors
_diffrn_radiation_source 'INCOATEC ImuS micro-focus source'
_diffrn_radiation_type CuK\a
_diffrn_radiation_wavelength 1.54178
_diffrn_reflns_av_R_equivalents 0.0897
_diffrn_reflns_av_sigmaI/netI 0.0948
_diffrn_reflns_limit_h_max 16
_diffrn_reflns_limit_h_min -18
_diffrn_reflns_limit_k_max 18
_diffrn_reflns_limit_k_min -18
_diffrn_reflns_limit_l_max 21
_diffrn_reflns_limit_l_min -20
_diffrn_reflns_number 55529
_diffrn_reflns_theta_full 66.58
_diffrn_reflns_theta_max 66.58
_diffrn_reflns_theta_min 2.74
_exptl_absorpt_coefficient_mu 2.491
_exptl_absorpt_correction_T_max 0.92
_exptl_absorpt_correction_T_min 0.60
_exptl_absorpt_correction_type numerical
_exptl_absorpt_process_details 'SADABS V2012/1 (Bruker AXS Inc.)'
_exptl_crystal_colour red
_exptl_crystal_density_diffrn 1.626
_exptl_crystal_density_method 'not measured'
_exptl_crystal_description needle
_exptl_crystal_F_000 2012
_exptl_crystal_size_max 0.37
_exptl_crystal_size_mid 0.06
_exptl_crystal_size_min 0.04
_refine_diff_density_max 0.521
_refine_diff_density_min -0.402
_refine_diff_density_rms 0.077
_refine_ls_extinction_method none
_refine_ls_goodness_of_fit_ref 1.020
_refine_ls_hydrogen_treatment constr
_refine_ls_matrix_type full
_refine_ls_number_parameters 1376
_refine_ls_number_reflns 13885
_refine_ls_number_restraints 1493
_refine_ls_restrained_S_all 0.987
_refine_ls_R_factor_all 0.1231
_refine_ls_R_factor_gt 0.0659
_refine_ls_shift/su_max 0.002
_refine_ls_shift/su_mean 0.000
_refine_ls_structure_factor_coef Fsqd
_refine_ls_weighting_details 'calc w=1/[\s^2^(Fo^2^)+(0.0574P)^2^+3.6381P] where P=(Fo^2^+2Fc^2^)/3'
_refine_ls_weighting_scheme calc
_refine_ls_wR_factor_gt 0.1278
_refine_ls_wR_factor_ref 0.1511
_reflns_number_gt 8482
_reflns_number_total 13885
_reflns_threshold_expression >2sigma(I)
_cod_data_source_file cg401616j_si_002.cif
_cod_data_source_block C70_dibenzo
_cod_depositor_comments
;
The following automatic conversions were performed:

'_space_group_crystal_system' value 'Triclinic' changed to
'triclinic' according to
/usr/data/users/saulius/automatic-downloads/current/ACS/lib/dictionaries/cif_core.dic
dictionary named 'cif_core.dic' version 2.4.2 from 2011-04-26.

Automatic conversion script
Id: cif_fix_values 2281 2013-09-26 08:29:07Z andrius 
;
_cod_database_code 4509880

loop_
_symmetry_equiv_pos_as_xyz
'x, y, z'
'-x, -y, -z'

loop_
_atom_site_label
_atom_site_type_symbol
_atom_site_fract_x
_atom_site_fract_y
_atom_site_fract_z
_atom_site_U_iso_or_equiv
_atom_site_adp_type
_atom_site_occupancy
_atom_site_symmetry_multiplicity
_atom_site_calc_flag
_atom_site_refinement_flags
_atom_site_disorder_assembly
_atom_site_disorder_group
C1 C 0.54063(10) 0.25285(9) 0.94858(8) 0.0518(5) Uani 1 1 d U . .
C2 C 0.60298(10) 0.19052(9) 0.98931(7) 0.0559(5) Uani 1 1 d U . .
C3 C 0.60213(9) 0.10433(8) 0.98310(7) 0.0444(5) Uani 1 1 d U . .
C4 C 0.53977(9) 0.11292(9) 0.93756(8) 0.0508(5) Uani 1 1 d U . .
C5 C 0.50315(9) 0.20339(10) 0.91597(9) 0.0583(5) Uani 1 1 d U . .
C6 C 0.56077(10) 0.34401(9) 0.90071(8) 0.0552(5) Uani 1 1 d U . .
C7 C 0.64492(10) 0.37751(8) 0.89331(7) 0.0468(5) Uani 1 1 d U . .
C8 C 0.70244(10) 0.31711(8) 0.93456(7) 0.0514(5) Uani 1 1 d U . .
C9 C 0.68066(10) 0.22229(9) 0.98282(7) 0.0528(5) Uani 1 1 d U . .
C10 C 0.76371(9) 0.16873(8) 0.96989(7) 0.0479(4) Uani 1 1 d U . .
C11 C 0.76353(9) 0.08496(8) 0.96327(6) 0.0422(4) Uani 1 1 d U . .
C12 C 0.68137(10) 0.05175(8) 0.96948(7) 0.0447(5) Uani 1 1 d U . .
C13 C 0.70020(9) 0.00811(7) 0.91224(7) 0.0367(4) Uani 1 1 d U . .
C14 C 0.64039(8) 0.01570(7) 0.86905(7) 0.0337(4) Uani 1 1 d U . .
C15 C 0.55787(8) 0.06906(8) 0.88061(8) 0.0422(4) Uani 1 1 d U . .
C16 C 0.54162(8) 0.11419(8) 0.80231(8) 0.0428(4) Uani 1 1 d U . .
C17 C 0.50573(8) 0.20298(9) 0.78055(9) 0.0495(5) Uani 1 1 d U . .
C18 C 0.48579(8) 0.24799(9) 0.83845(9) 0.0540(5) Uani 1 1 d U . .
C19 C 0.50697(8) 0.34189(9) 0.79186(9) 0.0506(5) Uani 1 1 d U . .
C20 C 0.54474(9) 0.38932(8) 0.82198(8) 0.0485(5) Uani 1 1 d U . .
C21 C 0.61404(9) 0.45030(7) 0.76504(7) 0.0396(4) Uani 1 1 d U . .
C22 C 0.67781(9) 0.44155(7) 0.81163(7) 0.0430(4) Uani 1 1 d U . .
C23 C 0.76855(9) 0.45159(7) 0.77078(7) 0.0369(4) Uani 1 1 d U . .
C24 C 0.83153(8) 0.38804(7) 0.81445(7) 0.0432(4) Uani 1 1 d U . .
C25 C 0.79648(9) 0.32274(8) 0.89246(7) 0.0476(4) Uani 1 1 d U . .
C26 C 0.83446(9) 0.22878(8) 0.91522(7) 0.0504(4) Uani 1 1 d U . .
C27 C 0.90609(8) 0.20501(9) 0.85852(8) 0.0522(4) Uani 1 1 d U . .
C28 C 0.90551(8) 0.11441(8) 0.85153(7) 0.0445(4) Uani 1 1 d U . .
C29 C 0.83255(8) 0.06152(8) 0.90204(7) 0.0421(4) Uani 1 1 d U . .
C30 C 0.79331(8) 0.01199(7) 0.86928(7) 0.0322(4) Uani 1 1 d U . .
C31 C 0.82801(8) 0.01806(7) 0.78728(7) 0.0354(4) Uani 1 1 d U . .
C32 C 0.76277(8) 0.02678(7) 0.74013(7) 0.0337(4) Uani 1 1 d U . .
C33 C 0.67240(8) 0.02780(7) 0.78234(7) 0.0340(4) Uani 1 1 d U . .
C34 C 0.61101(8) 0.09053(7) 0.74033(7) 0.0374(4) Uani 1 1 d U . .
C35 C 0.64000(8) 0.14875(7) 0.65855(7) 0.0409(4) Uani 1 1 d U . .
C36 C 0.60182(8) 0.24410(8) 0.63517(7) 0.0466(4) Uani 1 1 d U . .
C37 C 0.53895(8) 0.26694(9) 0.69820(8) 0.0479(4) Uani 1 1 d U . .
C38 C 0.53973(8) 0.35516(9) 0.70393(8) 0.0482(5) Uani 1 1 d U . .
C39 C 0.60443(8) 0.41684(8) 0.64759(7) 0.0437(4) Uani 1 1 d U . .
C40 C 0.64451(8) 0.46813(7) 0.68038(7) 0.0382(4) Uani 1 1 d U . .
C41 C 0.73155(9) 0.49459(7) 0.63799(7) 0.0346(4) Uani 1 1 d U . .
C42 C 0.79487(9) 0.48596(7) 0.68437(7) 0.0361(4) Uani 1 1 d U . .
C43 C 0.88030(9) 0.46845(7) 0.63537(8) 0.0442(4) Uani 1 1 d U . .
C44 C 0.93971(8) 0.40851(7) 0.67502(8) 0.0451(5) Uani 1 1 d U . .
C45 C 0.91306(8) 0.36734(8) 0.76517(7) 0.0461(4) Uani 1 1 d U . .
C46 C 0.95134(8) 0.27353(8) 0.78749(8) 0.0524(4) Uani 1 1 d U . .
C47 C 1.00003(8) 0.26181(9) 0.70990(10) 0.0577(5) Uani 1 1 d U . .
C48 C 0.99909(8) 0.17674(9) 0.70515(10) 0.0576(5) Uani 1 1 d U . .
C49 C 0.94994(8) 0.10626(8) 0.77478(9) 0.0491(5) Uani 1 1 d U . .
C50 C 0.90980(8) 0.05707(8) 0.74171(8) 0.0433(5) Uani 1 1 d U . .
C51 C 0.93639(9) 0.10013(8) 0.65374(8) 0.0511(5) Uani 1 1 d U . .
C52 C 0.87574(10) 0.10817(8) 0.61022(7) 0.0463(5) Uani 1 1 d U . .
C53 C 0.78920(9) 0.07307(7) 0.65460(7) 0.0403(4) Uani 1 1 d U . .
C54 C 0.72665(9) 0.13474(7) 0.61328(7) 0.0443(4) Uani 1 1 d U . .
C55 C 0.77640(10) 0.20636(8) 0.54446(7) 0.0516(5) Uani 1 1 d U . .
C56 C 0.73953(10) 0.29483(8) 0.52363(7) 0.0529(5) Uani 1 1 d U . .
C57 C 0.65420(9) 0.31250(8) 0.57220(7) 0.0483(4) Uani 1 1 d U . .
C58 C 0.65555(9) 0.40027(8) 0.57766(7) 0.0448(4) Uani 1 1 d U . .
C59 C 0.74355(10) 0.43367(8) 0.53247(7) 0.0472(5) Uani 1 1 d U . .
C60 C 0.78060(9) 0.48068(7) 0.56253(7) 0.0398(4) Uani 1 1 d U . .
C61 C 0.79504(11) 0.36984(9) 0.49830(7) 0.0577(5) Uani 1 1 d U . .
C62 C 0.86931(11) 0.18998(8) 0.54077(8) 0.0602(5) Uani 1 1 d U . .
C63 C 0.99206(9) 0.17475(9) 0.62933(9) 0.0606(6) Uani 1 1 d U . .
C64 C 0.99394(8) 0.34399(9) 0.64150(10) 0.0595(5) Uani 1 1 d U . .
C65 C 0.87383(10) 0.46417(8) 0.55996(8) 0.0494(5) Uani 1 1 d U . .
C66 C 0.88461(11) 0.35331(9) 0.49637(7) 0.0595(5) Uani 1 1 d U . .
C67 C 0.92246(11) 0.26218(9) 0.51767(8) 0.0621(5) Uani 1 1 d U . .
C68 C 0.98485(9) 0.25501(9) 0.56183(9) 0.0613(5) Uani 1 1 d U . .
C69 C 0.98632(10) 0.34135(9) 0.56812(9) 0.0628(6) Uani 1 1 d U . .
C70 C 0.92473(10) 0.40174(8) 0.52681(8) 0.0548(5) Uani 1 1 d U . .
C71 C 0.92626(7) 0.80483(6) 0.79383(5) 0.0126(3) Uani 1 1 d . . .
C72 C 0.91116(6) 0.79487(6) 0.87669(5) 0.0112(3) Uani 1 1 d . . .
C73 C 0.98583(6) 0.82911(6) 0.88235(5) 0.0127(3) Uani 1 1 d . . .
C74 C 1.04608(6) 0.85987(6) 0.80293(5) 0.0118(3) Uani 1 1 d . . .
C75 C 1.00987(6) 0.84396(6) 0.74770(5) 0.0125(3) Uani 1 1 d . . .
C76 C 0.85961(7) 0.81331(6) 0.75789(6) 0.0143(3) Uani 1 1 d . . .
C77 C 0.77210(7) 0.79898(6) 0.81628(6) 0.0151(3) Uani 1 1 d . . .
H77 H 0.7232 0.7967 0.7978 0.018 Uiso 1 1 calc R . .
C78 C 0.75738(7) 0.78852(6) 0.89810(6) 0.0165(3) Uani 1 1 d . . .
H78 H 0.6988 0.7788 0.9342 0.020 Uiso 1 1 calc R . .
C79 C 0.82861(6) 0.79200(6) 0.93042(5) 0.0131(3) Uani 1 1 d . . .
C80 C 0.82473(7) 0.80691(6) 1.00560(6) 0.0136(3) Uani 1 1 d . . .
C81 C 0.74628(7) 0.79262(6) 1.07119(5) 0.0147(3) Uani 1 1 d . . .
H81 H 0.6957 0.7720 1.0672 0.018 Uiso 1 1 calc R . .
C82 C 0.74178(7) 0.80817(6) 1.14131(6) 0.0188(4) Uani 1 1 d . . .
H82 H 0.6886 0.7968 1.1856 0.023 Uiso 1 1 calc R . .
C83 C 0.81420(7) 0.84025(6) 1.14776(6) 0.0177(3) Uani 1 1 d . . .
H83 H 0.8103 0.8509 1.1963 0.021 Uiso 1 1 calc R . .
C84 C 0.89182(7) 0.85670(6) 1.08409(5) 0.0140(3) Uani 1 1 d . . .
H84 H 0.9406 0.8793 1.0892 0.017 Uiso 1 1 calc R . .
C85 C 0.90019(6) 0.84082(6) 1.01219(5) 0.0123(3) Uani 1 1 d . . .
C86 C 0.98289(6) 0.86049(6) 0.94321(5) 0.0113(3) Uani 1 1 d . . .
C87 C 1.05256(6) 0.91801(6) 0.92324(6) 0.0143(3) Uani 1 1 d . . .
H87 H 1.0589 0.9362 0.9647 0.017 Uiso 1 1 calc R . .
C88 C 1.11212(6) 0.94864(6) 0.84410(5) 0.0132(3) Uani 1 1 d . . .
H88 H 1.1581 0.9867 0.8335 0.016 Uiso 1 1 calc R . .
C89 C 1.10602(6) 0.92449(6) 0.77884(6) 0.0133(3) Uani 1 1 d . . .
C90 C 1.14407(6) 0.96714(6) 0.68803(6) 0.0138(3) Uani 1 1 d . . .
C91 C 1.21347(7) 1.02739(6) 0.65403(6) 0.0171(3) Uani 1 1 d . . .
H91 H 1.2369 1.0404 0.6900 0.021 Uiso 1 1 calc R . .
C92 C 1.24832(7) 1.06813(6) 0.56951(6) 0.0187(4) Uani 1 1 d . . .
H92 H 1.2955 1.1086 0.5479 0.022 Uiso 1 1 calc R . .
C93 C 1.21502(7) 1.05043(6) 0.51586(6) 0.0186(4) Uani 1 1 d . . .
H93 H 1.2396 1.0782 0.4577 0.022 Uiso 1 1 calc R . .
C94 C 1.14644(7) 0.99260(6) 0.54697(6) 0.0158(3) Uani 1 1 d . . .
H94 H 1.1238 0.9814 0.5095 0.019 Uiso 1 1 calc R . .
C95 C 1.10880(7) 0.94953(6) 0.63230(6) 0.0133(3) Uani 1 1 d . . .
C96 C 1.03233(6) 0.89121(6) 0.66415(6) 0.0140(3) Uani 1 1 d . . .
C97 C 0.96864(7) 0.88745(6) 0.62414(6) 0.0175(3) Uani 1 1 d . . .
H97 H 0.9838 0.9107 0.5653 0.021 Uiso 1 1 calc R . .
C98 C 0.88652(7) 0.85124(6) 0.66849(6) 0.0152(3) Uani 1 1 d . . .
H98 H 0.8464 0.8512 0.6394 0.018 Uiso 1 1 calc R . .
C99 C 0.57192(6) 0.69344(6) 0.71122(5) 0.0125(3) Uani 1 1 d . . .
C100 C 0.48873(6) 0.65359(6) 0.75584(5) 0.0110(3) Uani 1 1 d . . .
C101 C 0.45370(6) 0.63887(6) 0.69931(5) 0.0120(3) Uani 1 1 d . . .
C102 C 0.51503(6) 0.67161(6) 0.61964(5) 0.0122(3) Uani 1 1 d . . .
C103 C 0.58858(7) 0.70533(6) 0.62736(5) 0.0118(3) Uani 1 1 d . . .
C104 C 0.63865(7) 0.68461(6) 0.74765(5) 0.0136(3) Uani 1 1 d . . .
C105 C 0.61067(7) 0.64503(6) 0.83740(6) 0.0172(3) Uani 1 1 d . . .
H105 H 0.6499 0.6445 0.8675 0.021 Uiso 1 1 calc R . .
C106 C 0.52808(7) 0.60799(6) 0.88027(6) 0.0170(3) Uani 1 1 d . . .
H106 H 0.5121 0.5840 0.9391 0.020 Uiso 1 1 calc R . .
C107 C 0.46589(7) 0.60434(6) 0.83961(5) 0.0129(3) Uani 1 1 d . . .
C108 C 0.39038(7) 0.54571(6) 0.86974(6) 0.0152(3) Uani 1 1 d . . .
C109 C 0.35243(7) 0.50009(6) 0.95491(6) 0.0192(3) Uani 1 1 d . . .
H109 H 0.3738 0.5098 0.9938 0.023 Uiso 1 1 calc R . .
C110 C 0.28487(7) 0.44168(7) 0.98278(6) 0.0211(4) Uani 1 1 d . . .
H110 H 0.2606 0.4112 1.0407 0.025 Uiso 1 1 calc R . .
C111 C 0.25176(7) 0.42662(6) 0.92828(6) 0.0190(4) Uani 1 1 d . . .
H111 H 0.2050 0.3860 0.9486 0.023 Uiso 1 1 calc R . .
C112 C 0.28646(7) 0.47056(6) 0.84387(6) 0.0185(3) Uani 1 1 d . . .
H112 H 0.2630 0.4600 0.8067 0.022 Uiso 1 1 calc R . .
C113 C 0.35577(7) 0.53056(6) 0.81233(6) 0.0150(3) Uani 1 1 d . . .
C114 C 0.39411(6) 0.57415(6) 0.72201(6) 0.0144(3) Uani 1 1 d . . .
C115 C 0.39089(7) 0.55048(6) 0.65542(5) 0.0154(3) Uani 1 1 d . . .
H115 H 0.3460 0.5118 0.6647 0.018 Uiso 1 1 calc R . .
C116 C 0.45095(7) 0.58207(6) 0.57791(6) 0.0158(3) Uani 1 1 d . . .
H116 H 0.4461 0.5638 0.5360 0.019 Uiso 1 1 calc R . .
C117 C 0.51993(6) 0.64097(6) 0.55831(5) 0.0134(3) Uani 1 1 d . . .
C118 C 0.60331(6) 0.66132(6) 0.49072(5) 0.0135(3) Uani 1 1 d . . .
C119 C 0.61329(7) 0.64423(6) 0.41918(5) 0.0158(3) Uani 1 1 d . . .
H119 H 0.5652 0.6209 0.4137 0.019 Uiso 1 1 calc R . .
C120 C 0.69167(7) 0.66063(6) 0.35630(6) 0.0186(3) Uani 1 1 d . . .
H120 H 0.6968 0.6488 0.3081 0.022 Uiso 1 1 calc R . .
C121 C 0.76301(7) 0.69417(6) 0.36294(6) 0.0202(4) Uani 1 1 d . . .
H121 H 0.8165 0.7060 0.3191 0.024 Uiso 1 1 calc R . .
C122 C 0.75633(7) 0.71038(6) 0.43297(6) 0.0175(3) Uani 1 1 d . . .
H122 H 0.8061 0.7319 0.4375 0.021 Uiso 1 1 calc R . .
C123 C 0.67691(7) 0.69576(6) 0.49835(5) 0.0136(3) Uani 1 1 d . . .
C124 C 0.67211(7) 0.71072(6) 0.57393(5) 0.0124(3) Uani 1 1 d . . .
C125 C 0.74174(7) 0.71342(6) 0.60774(6) 0.0151(3) Uani 1 1 d . . .
H125 H 0.8004 0.7246 0.5721 0.018 Uiso 1 1 calc R . .
C126 C 0.72627(7) 0.70024(6) 0.69072(6) 0.0145(3) Uani 1 1 d . . .
H126 H 0.7746 0.7016 0.7103 0.017 Uiso 1 1 calc R . .
Cl1 Cl 0.358970(17) 0.012611(17) 0.806637(15) 0.02378(9) Uani 1 1 d D . .
Cl2 Cl 0.513202(17) -0.137881(16) 0.806701(14) 0.02127(8) Uani 1 1 d D . .
C127 C 0.43729(6) 0.01598(6) 0.71509(5) 0.0172(3) Uani 1 1 d D . .
C128 C 0.43318(7) 0.08671(6) 0.64208(6) 0.0191(3) Uani 1 1 d D . .
H128 H 0.3883 0.1337 0.6426 0.023 Uiso 1 1 calc R . .
C129 C 0.49436(7) 0.08926(7) 0.56798(6) 0.0226(4) Uani 1 1 d D . .
H129 H 0.4916 0.1379 0.5177 0.027 Uiso 1 1 calc R . .
C130 C 0.56014(7) 0.02002(6) 0.56760(6) 0.0229(4) Uani 1 1 d D . .
H130 H 0.6018 0.0210 0.5169 0.028 Uiso 1 1 calc R . .
C131 C 0.56456(7) -0.04980(6) 0.64092(6) 0.0193(3) Uani 1 1 d D . .
H131 H 0.6092 -0.0970 0.6405 0.023 Uiso 1 1 calc R . .
C132 C 0.50441(6) -0.05152(6) 0.71500(5) 0.0148(3) Uani 1 1 d D . .
Cl3 Cl 0.131328(18) 0.473723(17) 0.703507(15) 0.02600(9) Uani 1 1 d D . .
Cl4 Cl -0.020026(18) 0.627895(17) 0.701126(15) 0.02375(9) Uani 1 1 d D . .
C133 C 0.05145(6) 0.47179(5) 0.79441(5) 0.0178(3) Uani 1 1 d D . .
C134 C 0.05455(7) 0.39995(6) 0.86780(6) 0.0213(4) Uani 1 1 d D . .
H134 H 0.0987 0.3522 0.8680 0.026 Uiso 1 1 calc R . .
C135 C -0.00782(7) 0.39924(7) 0.94075(6) 0.0262(4) Uani 1 1 d D . .
H135 H -0.0064 0.3508 0.9915 0.031 Uiso 1 1 calc R . .
C136 C -0.07210(8) 0.46866(7) 0.94008(6) 0.0301(4) Uani 1 1 d D . .
H136 H -0.1143 0.4680 0.9904 0.036 Uiso 1 1 calc R . .
C137 C -0.07530(7) 0.53901(7) 0.86661(6) 0.0218(4) Uani 1 1 d D . .
H137 H -0.1197 0.5866 0.8665 0.026 Uiso 1 1 calc R . .
C138 C -0.01437(6) 0.54040(6) 0.79348(5) 0.0163(3) Uani 1 1 d D . .
Cl5 Cl 0.126685(18) 0.643257(17) 0.814503(16) 0.02040(9) Uani 0.9177(3) 1 d PD A 1
Cl6 Cl 0.223299(19) 0.719000(18) 0.900077(15) 0.02216(9) Uani 0.9177(3) 1 d PD A 1
C139 C 0.21164(6) 0.71796(6) 0.75566(6) 0.0135(3) Uani 0.9177(3) 1 d PD A 1
C140 C 0.23643(7) 0.74533(7) 0.66973(6) 0.0164(4) Uani 0.9177(3) 1 d PD A 1
H140 H 0.2066 0.7233 0.6438 0.020 Uiso 0.9177(3) 1 calc PR A 1
C141 C 0.30487(7) 0.80500(6) 0.62200(6) 0.0157(4) Uani 0.9177(3) 1 d PD A 1
H141 H 0.3224 0.8236 0.5634 0.019 Uiso 0.9177(3) 1 calc PR A 1
C142 C 0.34738(7) 0.83718(7) 0.66064(6) 0.0190(4) Uani 0.9177(3) 1 d PD A 1
H142 H 0.3942 0.8779 0.6281 0.023 Uiso 0.9177(3) 1 calc PR A 1
C143 C 0.32269(7) 0.81096(6) 0.74551(6) 0.0138(3) Uani 0.9177(3) 1 d PD A 1
H143 H 0.3518 0.8339 0.7714 0.017 Uiso 0.9177(3) 1 calc PR A 1
C144 C 0.25482(7) 0.75073(6) 0.79292(6) 0.0129(3) Uani 0.9177(3) 1 d PD A 1
Cl7 Cl 0.27719(17) 0.78128(15) 0.59970(15) 0.02040(9) Uani 0.0823(3) 1 d PD A 2
Cl8 Cl 0.37167(18) 0.85695(18) 0.68621(17) 0.02216(9) Uani 0.0823(3) 1 d PD A 2
C145 C 0.24447(14) 0.74969(12) 0.70604(19) 0.0135(3) Uani 0.0823(3) 1 d PD A 2
C146 C 0.1765(3) 0.6911(3) 0.7533(2) 0.0164(4) Uani 0.0823(3) 1 d PD A 2
H14A H 0.1477 0.6687 0.7268 0.020 Uiso 0.0823(3) 1 calc PR A 2
C147 C 0.1489(3) 0.6639(3) 0.8389(2) 0.0157(4) Uani 0.0823(3) 1 d PD A 2
H14B H 0.1020 0.6230 0.8704 0.019 Uiso 0.0823(3) 1 calc PR A 2
C148 C 0.1895(3) 0.6961(3) 0.8778(3) 0.0190(4) Uani 0.0823(3) 1 d PD A 2
H14C H 0.1721 0.6773 0.9365 0.023 Uiso 0.0823(3) 1 calc PR A 2
C149 C 0.2564(3) 0.7565(3) 0.8295(2) 0.0138(3) Uani 0.0823(3) 1 d PD A 2
H14D H 0.2833 0.7807 0.8561 0.017 Uiso 0.0823(3) 1 calc PR A 2
C150 C 0.2858(3) 0.7832(3) 0.7449(2) 0.0129(3) Uani 0.0823(3) 1 d PD A 2

loop_
_atom_site_aniso_label
_atom_site_aniso_U_11
_atom_site_aniso_U_22
_atom_site_aniso_U_33
_atom_site_aniso_U_23
_atom_site_aniso_U_13
_atom_site_aniso_U_12
C1 0.0477(8) 0.0476(6) 0.0342(6) -0.0191(5) 0.0268(6) 0.0008(6)
C2 0.0713(9) 0.0639(7) 0.0199(6) -0.0210(5) 0.0191(6) -0.0189(7)
C3 0.0526(8) 0.0391(6) 0.0124(5) 0.0037(5) 0.0196(5) -0.0157(6)
C4 0.0337(7) 0.0435(6) 0.0476(7) -0.0088(5) 0.0249(6) -0.0223(6)
C5 0.0235(7) 0.0617(7) 0.0611(8) -0.0176(6) 0.0202(6) -0.0027(7)
C6 0.0528(8) 0.0537(6) 0.0461(6) -0.0348(5) 0.0160(6) 0.0159(6)
C7 0.0761(9) 0.0366(5) 0.0317(5) -0.0293(4) -0.0022(6) 0.0051(6)
C8 0.0967(9) 0.0386(5) 0.0331(5) -0.0264(4) -0.0190(6) -0.0046(6)
C9 0.0925(9) 0.0556(6) 0.0131(5) -0.0176(4) -0.0077(5) -0.0118(6)
C10 0.0861(8) 0.0461(6) 0.0229(5) -0.0106(4) -0.0344(5) -0.0003(6)
C11 0.0778(8) 0.0297(6) 0.0162(5) 0.0086(4) -0.0296(5) -0.0054(6)
C12 0.0754(8) 0.0291(6) 0.0107(5) 0.0098(4) -0.0019(5) -0.0170(6)
C13 0.0559(7) 0.0142(5) 0.0276(5) 0.0063(4) -0.0080(5) -0.0117(5)
C14 0.0414(6) 0.0157(5) 0.0380(6) 0.0014(4) -0.0097(5) -0.0172(5)
C15 0.0262(6) 0.0413(6) 0.0501(6) -0.0105(5) 0.0055(5) -0.0262(5)
C16 0.0253(6) 0.0370(6) 0.0702(7) -0.0137(5) -0.0187(5) -0.0172(5)
C17 0.0131(6) 0.0537(7) 0.0858(7) -0.0230(5) -0.0222(5) -0.0024(5)
C18 0.0070(6) 0.0573(7) 0.0828(8) -0.0219(6) 0.0010(6) 0.0009(6)
C19 0.0147(6) 0.0485(6) 0.0872(7) -0.0315(5) -0.0143(6) 0.0198(5)
C20 0.0298(7) 0.0433(6) 0.0599(7) -0.0284(5) 0.0042(6) 0.0232(6)
C21 0.0469(7) 0.0230(5) 0.0471(6) -0.0211(4) -0.0138(5) 0.0264(5)
C22 0.0622(8) 0.0230(5) 0.0510(6) -0.0300(4) -0.0090(5) 0.0082(5)
C23 0.0635(7) 0.0152(5) 0.0468(5) -0.0175(4) -0.0256(5) -0.0044(5)
C24 0.0618(7) 0.0300(5) 0.0568(6) -0.0167(4) -0.0340(5) -0.0159(5)
C25 0.0881(7) 0.0335(5) 0.0456(5) -0.0158(4) -0.0452(5) -0.0108(5)
C26 0.0743(7) 0.0455(6) 0.0567(5) -0.0153(4) -0.0549(4) -0.0051(5)
C27 0.0466(6) 0.0435(6) 0.0811(6) -0.0081(5) -0.0570(4) -0.0005(5)
C28 0.0317(6) 0.0344(6) 0.0692(6) -0.0002(5) -0.0452(4) 0.0077(5)
C29 0.0524(7) 0.0208(6) 0.0508(6) 0.0049(5) -0.0381(5) 0.0056(5)
C30 0.0492(7) 0.0064(5) 0.0349(5) 0.0031(4) -0.0198(5) 0.0037(5)
C31 0.0375(7) 0.0104(5) 0.0483(6) -0.0055(4) -0.0112(5) 0.0104(5)
C32 0.0545(7) 0.0124(4) 0.0434(5) -0.0179(4) -0.0165(5) -0.0002(5)
C33 0.0416(6) 0.0186(5) 0.0465(6) -0.0130(4) -0.0122(5) -0.0115(5)
C34 0.0439(6) 0.0332(5) 0.0517(5) -0.0157(4) -0.0291(4) -0.0145(5)
C35 0.0632(7) 0.0324(5) 0.0473(5) -0.0185(4) -0.0343(4) -0.0080(5)
C36 0.0655(7) 0.0419(6) 0.0535(5) -0.0142(4) -0.0487(4) -0.0022(5)
C37 0.0324(6) 0.0517(6) 0.0765(6) -0.0227(5) -0.0430(5) 0.0076(5)
C38 0.0285(6) 0.0425(6) 0.0749(7) -0.0118(5) -0.0380(5) 0.0171(5)
C39 0.0511(7) 0.0324(6) 0.0579(6) -0.0147(4) -0.0440(5) 0.0241(5)
C40 0.0456(7) 0.0172(5) 0.0470(6) -0.0061(4) -0.0222(5) 0.0157(5)
C41 0.0586(7) 0.0079(5) 0.0331(5) -0.0018(4) -0.0183(5) 0.0064(5)
C42 0.0551(7) 0.0090(5) 0.0436(6) -0.0074(4) -0.0116(5) -0.0104(5)
C43 0.0534(7) 0.0204(5) 0.0529(6) -0.0044(5) -0.0076(5) -0.0239(5)
C44 0.0277(6) 0.0210(5) 0.0805(7) -0.0093(5) -0.0093(5) -0.0215(5)
C45 0.0467(6) 0.0374(5) 0.0742(6) -0.0165(4) -0.0399(4) -0.0195(5)
C46 0.0345(6) 0.0458(6) 0.0901(7) -0.0122(5) -0.0460(5) -0.0127(5)
C47 0.0102(6) 0.0408(6) 0.1128(9) -0.0151(6) -0.0205(6) -0.0040(5)
C48 0.0123(6) 0.0476(7) 0.0970(8) -0.0179(6) -0.0089(6) 0.0056(6)
C49 0.0170(6) 0.0375(6) 0.0851(7) -0.0139(5) -0.0227(6) 0.0141(5)
C50 0.0272(7) 0.0207(5) 0.0710(7) -0.0157(5) -0.0086(6) 0.0154(5)
C51 0.0331(7) 0.0338(6) 0.0638(7) -0.0232(5) 0.0169(6) 0.0120(6)
C52 0.0632(8) 0.0323(5) 0.0333(6) -0.0268(4) 0.0136(6) 0.0094(6)
C53 0.0651(8) 0.0241(5) 0.0371(5) -0.0249(4) -0.0039(5) -0.0012(5)
C54 0.0830(8) 0.0356(5) 0.0315(5) -0.0215(4) -0.0221(5) -0.0123(5)
C55 0.0955(9) 0.0442(6) 0.0275(5) -0.0266(4) -0.0140(6) -0.0077(6)
C56 0.1080(9) 0.0381(6) 0.0200(5) -0.0071(4) -0.0285(5) -0.0103(6)
C57 0.0766(7) 0.0459(6) 0.0398(5) -0.0115(4) -0.0470(4) 0.0023(6)
C58 0.0728(7) 0.0297(6) 0.0398(5) 0.0000(4) -0.0485(4) 0.0099(6)
C59 0.0930(9) 0.0211(6) 0.0187(5) 0.0047(4) -0.0235(5) 0.0057(6)
C60 0.0654(8) 0.0073(5) 0.0261(6) 0.0125(4) -0.0083(5) -0.0047(5)
C61 0.1085(9) 0.0397(7) 0.0144(5) 0.0001(5) -0.0149(6) -0.0055(7)
C62 0.0878(10) 0.0475(6) 0.0335(6) -0.0310(5) 0.0224(7) -0.0085(7)
C63 0.0207(7) 0.0501(7) 0.0827(8) -0.0270(6) 0.0231(7) 0.0052(6)
C64 0.0182(7) 0.0564(7) 0.0881(8) -0.0202(6) 0.0078(6) -0.0215(6)
C65 0.0634(8) 0.0240(6) 0.0319(6) 0.0040(5) 0.0176(6) -0.0243(6)
C66 0.0892(9) 0.0457(7) 0.0187(6) -0.0091(5) 0.0199(6) -0.0135(7)
C67 0.0804(9) 0.0477(6) 0.0301(6) -0.0221(5) 0.0376(6) -0.0143(7)
C68 0.0342(8) 0.0482(7) 0.0623(8) -0.0201(6) 0.0404(6) -0.0061(6)
C69 0.0401(8) 0.0564(7) 0.0596(8) -0.0147(6) 0.0316(6) -0.0246(7)
C70 0.0588(9) 0.0284(6) 0.0397(7) -0.0014(5) 0.0303(6) -0.0191(6)
C71 0.0164(5) 0.0082(4) 0.0120(4) -0.0034(3) -0.0037(4) 0.0012(4)
C72 0.0152(5) 0.0051(4) 0.0116(4) -0.0014(3) -0.0036(4) -0.0003(4)
C73 0.0124(5) 0.0066(4) 0.0122(4) 0.0011(3) -0.0009(4) 0.0005(4)
C74 0.0118(5) 0.0095(4) 0.0133(4) -0.0049(3) -0.0036(4) 0.0041(4)
C75 0.0121(5) 0.0077(4) 0.0153(4) -0.0044(3) -0.0019(4) 0.0024(4)
C76 0.0179(5) 0.0060(4) 0.0191(4) -0.0054(3) -0.0048(4) 0.0006(4)
C77 0.0136(5) 0.0091(4) 0.0232(5) -0.0052(3) -0.0053(4) -0.0031(4)
C78 0.0166(5) 0.0108(4) 0.0188(5) -0.0031(3) -0.0010(4) -0.0060(4)
C79 0.0166(5) 0.0082(4) 0.0129(4) -0.0012(3) -0.0055(4) -0.0006(4)
C80 0.0139(5) 0.0060(4) 0.0150(4) -0.0005(3) -0.0025(4) 0.0035(4)
C81 0.0114(5) 0.0132(4) 0.0159(4) -0.0060(3) -0.0005(4) 0.0039(4)
C82 0.0175(6) 0.0134(4) 0.0194(5) -0.0071(4) 0.0030(4) 0.0018(4)
C83 0.0224(6) 0.0161(4) 0.0158(4) -0.0092(3) -0.0027(4) -0.0002(4)
C84 0.0126(5) 0.0142(4) 0.0144(4) -0.0035(3) -0.0055(4) 0.0008(4)
C85 0.0107(5) 0.0072(4) 0.0139(4) 0.0001(3) -0.0018(4) -0.0007(4)
C86 0.0139(5) 0.0071(4) 0.0102(4) -0.0010(3) -0.0038(4) 0.0024(4)
C87 0.0138(5) 0.0162(4) 0.0162(4) -0.0091(3) -0.0087(4) 0.0076(4)
C88 0.0080(5) 0.0152(4) 0.0199(4) -0.0077(3) -0.0072(3) 0.0000(4)
C89 0.0093(5) 0.0115(4) 0.0162(4) -0.0038(3) -0.0012(4) -0.0006(4)
C90 0.0088(5) 0.0121(4) 0.0189(4) -0.0061(3) -0.0029(4) 0.0028(4)
C91 0.0157(5) 0.0159(5) 0.0195(4) -0.0050(3) -0.0066(4) -0.0005(4)
C92 0.0124(5) 0.0086(4) 0.0244(5) 0.0000(4) 0.0016(4) -0.0018(4)
C93 0.0158(5) 0.0178(5) 0.0146(5) -0.0022(4) 0.0005(4) 0.0000(4)
C94 0.0144(5) 0.0148(4) 0.0146(4) -0.0059(3) -0.0008(4) 0.0040(4)
C95 0.0139(5) 0.0081(4) 0.0149(4) -0.0051(3) -0.0008(4) 0.0036(4)
C96 0.0108(5) 0.0104(4) 0.0239(4) -0.0130(3) -0.0031(4) 0.0046(4)
C97 0.0222(6) 0.0157(4) 0.0167(4) -0.0102(3) -0.0028(4) -0.0005(4)
C98 0.0209(5) 0.0111(4) 0.0180(4) -0.0070(3) -0.0088(4) -0.0013(4)
C99 0.0133(5) 0.0085(4) 0.0139(4) -0.0025(3) -0.0031(4) -0.0006(4)
C100 0.0081(5) 0.0048(4) 0.0202(4) -0.0069(3) -0.0032(4) 0.0047(4)
C101 0.0123(5) 0.0087(4) 0.0159(4) -0.0057(3) -0.0075(3) 0.0073(4)
C102 0.0135(5) 0.0065(4) 0.0152(4) -0.0047(3) -0.0038(4) 0.0042(4)
C103 0.0175(5) 0.0043(4) 0.0127(4) -0.0024(3) -0.0051(4) 0.0022(4)
C104 0.0184(5) 0.0092(4) 0.0142(4) -0.0065(3) -0.0031(4) -0.0009(4)
C105 0.0216(5) 0.0144(4) 0.0180(4) -0.0083(3) -0.0088(4) 0.0059(4)
C106 0.0237(6) 0.0133(4) 0.0096(4) -0.0031(3) -0.0001(4) -0.0008(4)
C107 0.0142(5) 0.0092(4) 0.0144(4) -0.0054(3) -0.0037(4) 0.0040(4)
C108 0.0135(5) 0.0109(4) 0.0189(4) -0.0062(3) -0.0024(4) 0.0033(4)
C109 0.0164(5) 0.0185(5) 0.0208(5) -0.0073(4) -0.0044(4) 0.0032(4)
C110 0.0181(6) 0.0191(5) 0.0153(5) -0.0004(4) 0.0017(4) 0.0002(5)
C111 0.0106(5) 0.0142(5) 0.0270(5) -0.0046(4) -0.0011(4) -0.0030(4)
C112 0.0139(5) 0.0173(5) 0.0221(5) -0.0082(4) -0.0030(4) 0.0038(4)
C113 0.0097(5) 0.0102(4) 0.0210(5) -0.0072(3) 0.0006(4) 0.0046(4)
C114 0.0067(5) 0.0121(4) 0.0173(5) -0.0003(4) -0.0012(4) 0.0008(4)
C115 0.0127(5) 0.0162(5) 0.0171(4) -0.0036(3) -0.0076(4) 0.0004(4)
C116 0.0186(5) 0.0104(4) 0.0209(4) -0.0062(3) -0.0121(4) 0.0076(4)
C117 0.0155(5) 0.0122(4) 0.0125(4) -0.0029(3) -0.0072(4) 0.0021(4)
C118 0.0120(5) 0.0124(4) 0.0141(4) -0.0032(3) -0.0036(4) 0.0005(4)
C119 0.0217(5) 0.0109(4) 0.0172(4) -0.0061(3) -0.0087(4) 0.0018(4)
C120 0.0246(6) 0.0152(5) 0.0140(4) -0.0065(3) -0.0053(4) 0.0073(4)
C121 0.0224(6) 0.0172(5) 0.0183(5) -0.0073(4) -0.0021(4) 0.0009(5)
C122 0.0172(5) 0.0137(4) 0.0231(5) -0.0076(3) -0.0065(4) -0.0007(4)
C123 0.0177(5) 0.0089(4) 0.0101(4) -0.0002(3) -0.0033(4) 0.0006(4)
C124 0.0193(5) 0.0033(4) 0.0134(4) -0.0010(3) -0.0057(4) -0.0004(4)
C125 0.0129(5) 0.0102(4) 0.0207(5) -0.0050(3) -0.0022(4) -0.0033(4)
C126 0.0175(5) 0.0086(4) 0.0181(4) -0.0045(3) -0.0050(4) -0.0033(4)
Cl1 0.01722(13) 0.03189(12) 0.02449(11) -0.01846(9) -0.00067(10) 0.00372(11)
Cl2 0.02263(14) 0.02046(11) 0.01700(11) -0.00554(9) -0.00344(10) 0.00141(11)
C127 0.0116(5) 0.0252(5) 0.0175(4) -0.0120(3) -0.0004(4) -0.0049(4)
C128 0.0139(5) 0.0216(5) 0.0246(5) -0.0110(4) -0.0080(4) 0.0036(4)
C129 0.0240(6) 0.0229(5) 0.0185(5) -0.0023(4) -0.0093(4) -0.0020(5)
C130 0.0222(6) 0.0261(5) 0.0193(5) -0.0108(4) 0.0008(4) -0.0047(5)
C131 0.0178(6) 0.0204(5) 0.0199(5) -0.0101(4) -0.0033(4) 0.0023(4)
C132 0.0126(5) 0.0178(4) 0.0166(4) -0.0091(3) -0.0032(4) -0.0017(4)
Cl3 0.02148(14) 0.03172(12) 0.02479(11) -0.01657(9) -0.00273(10) 0.00763(11)
Cl4 0.02668(14) 0.02180(12) 0.01874(11) -0.00587(9) -0.00663(10) 0.00628(11)
C133 0.0116(5) 0.0210(4) 0.0252(5) -0.0154(3) -0.0003(4) -0.0043(4)
C134 0.0228(6) 0.0179(5) 0.0263(5) -0.0109(4) -0.0095(4) 0.0032(4)
C135 0.0297(6) 0.0225(5) 0.0255(5) -0.0068(4) -0.0112(4) 0.0034(5)
C136 0.0352(7) 0.0239(5) 0.0193(5) -0.0043(4) 0.0032(5) -0.0006(5)
C137 0.0154(6) 0.0208(5) 0.0249(5) -0.0104(4) 0.0015(4) 0.0018(5)
C138 0.0166(5) 0.0171(4) 0.0196(4) -0.0101(3) -0.0068(4) -0.0002(4)
Cl5 0.01860(14) 0.01506(12) 0.02695(12) -0.00615(9) -0.00584(10) -0.00425(11)
Cl6 0.02811(15) 0.02545(12) 0.01461(11) -0.00957(9) -0.00635(10) 0.00092(12)
C139 0.0082(5) 0.0110(4) 0.0221(5) -0.0075(3) -0.0018(4) -0.0032(4)
C140 0.0175(6) 0.0218(5) 0.0154(4) -0.0116(4) -0.0093(4) 0.0070(5)
C141 0.0160(6) 0.0160(5) 0.0135(5) -0.0077(4) -0.0005(4) 0.0027(5)
C142 0.0131(6) 0.0196(5) 0.0180(5) -0.0046(4) -0.0003(4) 0.0023(5)
C143 0.0117(5) 0.0067(4) 0.0249(5) -0.0063(3) -0.0076(4) 0.0010(4)
C144 0.0190(6) 0.0131(4) 0.0082(4) -0.0064(3) -0.0038(4) 0.0021(4)
Cl7 0.01860(14) 0.01506(12) 0.02695(12) -0.00615(9) -0.00584(10) -0.00425(11)
Cl8 0.02811(15) 0.02545(12) 0.01461(11) -0.00957(9) -0.00635(10) 0.00092(12)
C145 0.0082(5) 0.0110(4) 0.0221(5) -0.0075(3) -0.0018(4) -0.0032(4)
C146 0.0175(6) 0.0218(5) 0.0154(4) -0.0116(4) -0.0093(4) 0.0070(5)
C147 0.0160(6) 0.0160(5) 0.0135(5) -0.0077(4) -0.0005(4) 0.0027(5)
C148 0.0131(6) 0.0196(5) 0.0180(5) -0.0046(4) -0.0003(4) 0.0023(5)
C149 0.0117(5) 0.0067(4) 0.0249(5) -0.0063(3) -0.0076(4) 0.0010(4)
C150 0.0190(6) 0.0131(4) 0.0082(4) -0.0064(3) -0.0038(4) 0.0021(4)

loop_
_atom_type_symbol
_atom_type_description
_atom_type_scat_dispersion_real
_atom_type_scat_dispersion_imag
_atom_type_scat_source
C C 0.0181 0.0091 'International Tables Vol C Tables 4.2.6.8 and 6.1.1.4'
H H 0.0000 0.0000 'International Tables Vol C Tables 4.2.6.8 and 6.1.1.4'
Cl Cl 0.3639 0.7018 'International Tables Vol C Tables 4.2.6.8 and 6.1.1.4'

loop_
_geom_angle_atom_site_label_1
_geom_angle_atom_site_label_2
_geom_angle_atom_site_label_3
_geom_angle
C6 C1 C5 118.65(13)
C6 C1 C2 120.70(15)
C5 C1 C2 106.64(12)
C9 C2 C3 120.25(13)
C9 C2 C1 119.08(12)
C3 C2 C1 108.63(15)
C12 C3 C2 120.59(14)
C12 C3 C4 118.92(14)
C2 C3 C4 107.63(12)
C15 C4 C5 119.07(13)
C15 C4 C3 120.44(12)
C5 C4 C3 108.17(14)
C18 C5 C4 119.88(16)
C18 C5 C1 119.64(13)
C4 C5 C1 108.91(14)
C1 C6 C20 122.21(16)
C1 C6 C7 119.89(13)
C20 C6 C7 105.70(10)
C8 C7 C22 120.60(13)
C8 C7 C6 118.30(11)
C22 C7 C6 109.35(13)
C7 C8 C25 117.74(9)
C7 C8 C9 120.79(15)
C25 C8 C9 109.67(11)
C2 C9 C8 121.21(13)
C2 C9 C10 120.43(14)
C8 C9 C10 106.36(12)
C11 C10 C26 119.03(11)
C11 C10 C9 119.67(14)
C26 C10 C9 109.25(10)
C10 C11 C29 119.32(11)
C10 C11 C12 119.84(12)
C29 C11 C12 108.57(13)
C3 C12 C13 120.97(14)
C3 C12 C11 119.21(13)
C13 C12 C11 107.59(11)
C14 C13 C12 120.22(12)
C14 C13 C30 118.52(11)
C12 C13 C30 109.82(13)
C13 C14 C33 119.65(11)
C13 C14 C15 121.08(13)
C33 C14 C15 107.68(11)
C4 C15 C16 121.11(11)
C4 C15 C14 118.36(13)
C16 C15 C14 107.52(11)
C17 C16 C15 120.23(14)
C17 C16 C34 118.06(10)
C15 C16 C34 110.05(10)
C16 C17 C37 119.41(12)
C16 C17 C18 119.23(13)
C37 C17 C18 109.60(12)
C5 C18 C17 120.47(13)
C5 C18 C19 119.67(16)
C17 C18 C19 107.51(12)
C20 C19 C18 121.03(14)
C20 C19 C38 118.85(11)
C18 C19 C38 108.41(14)
C19 C20 C6 118.78(12)
C19 C20 C21 118.44(13)
C6 C20 C21 111.45(14)
C40 C21 C20 124.69(15)
C40 C21 C22 119.72(11)
C20 C21 C22 105.69(10)
C23 C22 C7 122.99(12)
C23 C22 C21 120.15(11)
C7 C22 C21 107.80(12)
C42 C23 C22 118.44(13)
C42 C23 C24 117.87(10)
C22 C23 C24 117.13(9)
C25 C24 C45 118.16(10)
C25 C24 C23 118.11(11)
C45 C24 C23 117.04(10)
C24 C25 C8 123.25(11)
C24 C25 C26 120.47(11)
C8 C25 C26 106.72(9)
C27 C26 C10 122.83(13)
C27 C26 C25 119.80(9)
C10 C26 C25 107.99(11)
C26 C27 C46 119.20(12)
C26 C27 C28 117.82(11)
C46 C27 C28 116.45(12)
C29 C28 C49 118.56(14)
C29 C28 C27 116.93(11)
C49 C28 C27 117.71(10)
C28 C29 C11 123.77(13)
C28 C29 C30 120.06(12)
C11 C29 C30 107.80(11)
C31 C30 C13 124.15(13)
C31 C30 C29 120.50(10)
C13 C30 C29 106.21(11)
C50 C31 C30 118.97(14)
C50 C31 C32 117.13(11)
C30 C31 C32 117.20(11)
C53 C32 C33 118.86(12)
C53 C32 C31 117.35(11)
C33 C32 C31 117.25(11)
C32 C33 C14 123.02(13)
C32 C33 C34 119.54(9)
C14 C33 C34 107.97(10)
C35 C34 C16 123.89(10)
C35 C34 C33 121.12(10)
C16 C34 C33 106.75(10)
C34 C35 C54 118.01(10)
C34 C35 C36 117.95(10)
C54 C35 C36 117.09(9)
C57 C36 C37 117.35(12)
C57 C36 C35 118.54(11)
C37 C36 C35 116.72(9)
C36 C37 C17 123.63(11)
C36 C37 C38 120.35(10)
C17 C37 C38 107.55(13)
C39 C38 C37 120.41(12)
C39 C38 C19 123.10(15)
C37 C38 C19 106.93(10)
C58 C39 C38 118.01(14)
C58 C39 C40 117.99(11)
C38 C39 C40 117.71(12)
C21 C40 C41 119.20(14)
C21 C40 C39 117.10(10)
C41 C40 C39 116.88(11)
C40 C41 C60 123.28(14)
C40 C41 C42 119.91(10)
C60 C41 C42 107.64(11)
C23 C42 C43 124.16(12)
C23 C42 C41 120.43(11)
C43 C42 C41 106.68(12)
C44 C43 C42 118.69(11)
C44 C43 C65 118.52(12)
C42 C43 C65 110.54(13)
C43 C44 C64 120.74(15)
C43 C44 C45 118.80(11)
C64 C44 C45 109.51(10)
C24 C45 C44 123.23(11)
C24 C45 C46 120.50(9)
C44 C45 C46 106.80(11)
C27 C46 C47 124.53(13)
C27 C46 C45 119.63(11)
C47 C46 C45 106.44(10)
C48 C47 C64 120.86(17)
C48 C47 C46 117.90(11)
C64 C47 C46 110.08(12)
C47 C48 C49 119.44(15)
C47 C48 C63 118.04(12)
C49 C48 C63 110.59(15)
C28 C49 C48 123.83(14)
C28 C49 C50 120.20(11)
C48 C49 C50 106.51(14)
C31 C50 C51 124.08(15)
C31 C50 C49 119.61(13)
C51 C50 C49 107.07(11)
C52 C51 C50 118.58(12)
C52 C51 C63 119.67(11)
C50 C51 C63 110.05(15)
C51 C52 C53 119.44(11)
C51 C52 C62 120.25(13)
C53 C52 C62 109.34(13)
C32 C53 C52 123.28(14)
C32 C53 C54 119.81(11)
C52 C53 C54 107.56(9)
C35 C54 C55 122.67(11)
C35 C54 C53 120.60(9)
C55 C54 C53 107.22(12)
C56 C55 C54 119.25(12)
C56 C55 C62 120.25(13)
C54 C55 C62 109.42(11)
C55 C56 C57 119.43(10)
C55 C56 C61 119.50(15)
C57 C56 C61 109.16(12)
C36 C57 C56 122.65(11)
C36 C57 C58 121.76(11)
C56 C57 C58 107.48(12)
C39 C58 C59 123.49(14)
C39 C58 C57 120.06(10)
C59 C58 C57 107.13(11)
C60 C59 C61 121.23(15)
C60 C59 C58 118.58(12)
C61 C59 C58 108.95(13)
C59 C60 C41 119.56(12)
C59 C60 C65 119.35(12)
C41 C60 C65 109.09(13)
C66 C61 C59 119.51(16)
C66 C61 C56 119.91(12)
C59 C61 C56 107.26(12)
C67 C62 C52 120.07(16)
C67 C62 C55 120.21(12)
C52 C62 C55 106.43(11)
C68 C63 C48 121.81(15)
C68 C63 C51 119.83(16)
C48 C63 C51 105.79(11)
C69 C64 C47 120.68(15)
C69 C64 C44 119.55(13)
C47 C64 C44 107.17(13)
C70 C65 C43 121.86(13)
C70 C65 C60 119.86(15)
C43 C65 C60 106.04(11)
C61 C66 C70 120.26(14)
C61 C66 C67 120.47(15)
C70 C66 C67 107.73(15)
C62 C67 C68 120.32(12)
C62 C67 C66 119.63(15)
C68 C67 C66 107.75(15)
C63 C68 C67 119.85(14)
C63 C68 C69 119.08(16)
C67 C68 C69 108.63(12)
C64 C69 C70 120.62(14)
C64 C69 C68 119.53(12)
C70 C69 C68 107.07(16)
C65 C70 C66 119.77(15)
C65 C70 C69 118.70(15)
C66 C70 C69 108.81(13)
C76 C71 C72 123.85(9)
C76 C71 C75 122.38(8)
C72 C71 C75 108.38(10)
C79 C72 C71 123.49(10)
C79 C72 C73 123.12(10)
C71 C72 C73 107.82(8)
C86 C73 C74 123.03(10)
C86 C73 C72 124.08(8)
C74 C73 C72 108.08(10)
C89 C74 C73 123.01(11)
C89 C74 C75 124.16(8)
C73 C74 C75 107.90(9)
C96 C75 C71 123.50(11)
C96 C75 C74 123.60(9)
C71 C75 C74 107.80(8)
C71 C76 C98 114.49(8)
C71 C76 C77 113.49(9)
C98 C76 C77 130.80(10)
C78 C77 C76 122.15(11)
C78 C77 H77 118.9
C76 C77 H77 118.9
C77 C78 C79 122.00(9)
C77 C78 H78 119.0
C79 C78 H78 119.0
C72 C79 C78 114.11(9)
C72 C79 C80 115.19(10)
C78 C79 C80 129.94(8)
C81 C80 C85 118.52(10)
C81 C80 C79 120.65(10)
C85 C80 C79 120.76(8)
C82 C81 C80 120.88(11)
C82 C81 H81 119.6
C80 C81 H81 119.6
C81 C82 C83 120.55(9)
C81 C82 H82 119.7
C83 C82 H82 119.7
C84 C83 C82 120.30(11)
C84 C83 H83 119.8
C82 C83 H83 119.8
C83 C84 C85 121.36(11)
C83 C84 H84 119.3
C85 C84 H84 119.3
C84 C85 C80 118.36(8)
C84 C85 C86 121.21(10)
C80 C85 C86 120.41(10)
C73 C86 C87 114.63(8)
C73 C86 C85 114.23(10)
C87 C86 C85 130.30(10)
C88 C87 C86 121.69(11)
C88 C87 H87 119.2
C86 C87 H87 119.2
C87 C88 C89 122.06(10)
C87 C88 H88 119.0
C89 C88 H88 119.0
C74 C89 C88 114.52(8)
C74 C89 C90 114.48(10)
C88 C89 C90 130.33(9)
C91 C90 C95 118.28(8)
C91 C90 C89 121.17(11)
C95 C90 C89 120.53(9)
C92 C91 C90 121.36(12)
C92 C91 H91 119.3
C90 C91 H91 119.3
C91 C92 C93 120.37(10)
C91 C92 H92 119.8
C93 C92 H92 119.8
C94 C93 C92 119.84(9)
C94 C93 H93 120.1
C92 C93 H93 120.1
C93 C94 C95 121.94(11)
C93 C94 H94 119.0
C95 C94 H94 119.0
C94 C95 C90 118.21(9)
C94 C95 C96 120.88(11)
C90 C95 C96 120.84(8)
C75 C96 C97 114.24(9)
C75 C96 C95 114.70(10)
C97 C96 C95 130.15(8)
C98 C97 C96 122.11(9)
C98 C97 H97 118.9
C96 C97 H97 118.9
C97 C98 C76 121.92(11)
C97 C98 H98 119.0
C76 C98 H98 119.0
C104 C99 C103 123.09(8)
C104 C99 C100 122.97(8)
C103 C99 C100 108.57(10)
C107 C100 C99 123.25(10)
C107 C100 C101 123.61(9)
C99 C100 C101 107.95(8)
C114 C101 C102 123.35(11)
C114 C101 C100 124.03(8)
C102 C101 C100 107.79(9)
C117 C102 C101 122.84(10)
C117 C102 C103 124.04(8)
C101 C102 C103 107.87(9)
C124 C103 C99 123.36(10)
C124 C103 C102 123.64(10)
C99 C103 C102 107.81(8)
C99 C104 C126 114.46(9)
C99 C104 C105 113.90(8)
C126 C104 C105 130.50(10)
C106 C105 C104 121.56(11)
C106 C105 H105 119.2
C104 C105 H105 119.2
C105 C106 C107 122.73(9)
C105 C106 H106 118.6
C107 C106 H106 118.6
C100 C107 C106 114.11(9)
C100 C107 C108 114.68(10)
C106 C107 C108 130.38(8)
C109 C108 C113 118.22(10)
C109 C108 C107 121.14(11)
C113 C108 C107 120.59(8)
C110 C109 C108 120.98(12)
C110 C109 H109 119.5
C108 C109 H109 119.5
C109 C110 C111 121.09(9)
C109 C110 H110 119.5
C111 C110 H110 119.5
C110 C111 C112 120.05(10)
C110 C111 H111 120.0
C112 C111 H111 120.0
C111 C112 C113 121.01(12)
C111 C112 H112 119.5
C113 C112 H112 119.5
C112 C113 C108 118.64(8)
C112 C113 C114 120.15(11)
C108 C113 C114 121.17(9)
C101 C114 C115 114.04(8)
C101 C114 C113 114.24(10)
C115 C114 C113 130.83(9)
C116 C115 C114 122.11(10)
C116 C115 H115 118.9
C114 C115 H115 118.9
C115 C116 C117 122.71(11)
C115 C116 H116 118.6
C117 C116 H116 118.6
C102 C117 C116 114.04(8)
C102 C117 C118 114.16(10)
C116 C117 C118 130.80(10)
C119 C118 C123 118.67(8)
C119 C118 C117 120.49(10)
C123 C118 C117 120.80(10)
C120 C119 C118 121.24(11)
C120 C119 H119 119.4
C118 C119 H119 119.4
C119 C120 C121 120.53(11)
C119 C120 H120 119.7
C121 C120 H120 119.7
C122 C121 C120 119.97(9)
C122 C121 H121 120.0
C120 C121 H121 120.0
C121 C122 C123 121.37(11)
C121 C122 H122 119.3
C123 C122 H122 119.3
C122 C123 C118 118.19(10)
C122 C123 C124 120.47(10)
C118 C123 C124 121.25(8)
C103 C124 C125 114.32(9)
C103 C124 C123 114.18(10)
C125 C124 C123 130.39(8)
C126 C125 C124 122.43(9)
C126 C125 H125 118.8
C124 C125 H125 118.8
C125 C126 C104 121.53(11)
C125 C126 H126 119.2
C104 C126 H126 119.2
C128 C127 C132 120.18(8)
C128 C127 Cl1 119.48(7)
C132 C127 Cl1 120.33(6)
C127 C128 C129 120.11(9)
C127 C128 H128 119.9
C129 C128 H128 119.9
C128 C129 C130 119.66(8)
C128 C129 H129 120.2
C130 C129 H129 120.2
C131 C130 C129 119.91(9)
C131 C130 H130 120.0
C129 C130 H130 120.0
C130 C131 C132 120.42(9)
C130 C131 H131 119.8
C132 C131 H131 119.8
C131 C132 C127 119.66(8)
C131 C132 Cl2 119.68(7)
C127 C132 Cl2 120.65(7)
C138 C133 C134 120.82(8)
C138 C133 Cl3 120.55(6)
C134 C133 Cl3 118.63(7)
C135 C134 C133 118.81(9)
C135 C134 H134 120.6
C133 C134 H134 120.6
C136 C135 C134 120.33(9)
C136 C135 H135 119.8
C134 C135 H135 119.8
C137 C136 C135 120.33(9)
C137 C136 H136 119.8
C135 C136 H136 119.8
C138 C137 C136 120.11(9)
C138 C137 H137 119.9
C136 C137 H137 119.9
C137 C138 C133 119.55(8)
C137 C138 Cl4 119.87(7)
C133 C138 Cl4 120.57(7)
C144 C139 C140 119.77(9)
C144 C139 Cl5 120.75(7)
C140 C139 Cl5 119.48(9)
C141 C140 C139 119.86(12)
C141 C140 H140 120.1
C139 C140 H140 120.1
C142 C141 C140 119.47(10)
C142 C141 H141 120.3
C140 C141 H141 120.3
C143 C142 C141 120.93(10)
C143 C142 H142 119.5
C141 C142 H142 119.5
C142 C143 C144 119.35(12)
C142 C143 H143 120.3
C144 C143 H143 120.3
C139 C144 C143 120.61(9)
C139 C144 Cl6 120.40(7)
C143 C144 Cl6 118.97(10)
C146 C145 C150 119.2(3)
C146 C145 Cl7 120.0(3)
C150 C145 Cl7 120.8(2)
C145 C146 C147 121.5(5)
C145 C146 H14A 119.2
C147 C146 H14A 119.2
C148 C147 C146 119.8(4)
C148 C147 H14B 120.1
C146 C147 H14B 120.1
C147 C148 C149 118.2(4)
C147 C148 H14C 120.9
C149 C148 H14C 120.9
C150 C149 C148 123.1(5)
C150 C149 H14D 118.5
C148 C149 H14D 118.5
C149 C150 C145 118.2(4)
C149 C150 Cl8 122.0(4)
C145 C150 Cl8 119.7(3)

loop_
_geom_bond_atom_site_label_1
_geom_bond_atom_site_label_2
_geom_bond_distance
C1 C6 1.4007(17)
C1 C5 1.444(3)
C1 C2 1.446(2)
C2 C9 1.362(2)
C2 C3 1.431(2)
C3 C12 1.4072(19)
C3 C4 1.442(2)
C4 C15 1.409(2)
C4 C5 1.4188(19)
C5 C18 1.407(2)
C6 C20 1.418(2)
C6 C7 1.466(2)
C7 C8 1.3826(19)
C7 C22 1.4230(14)
C8 C25 1.4466(19)
C8 C9 1.4560(17)
C9 C10 1.459(2)
C10 C11 1.394(2)
C10 C26 1.4367(17)
C11 C29 1.4216(17)
C11 C12 1.442(2)
C12 C13 1.409(2)
C13 C14 1.379(2)
C13 C30 1.4366(17)
C14 C33 1.4461(17)
C14 C15 1.4485(16)
C15 C16 1.4124(19)
C16 C17 1.3924(17)
C16 C34 1.4349(17)
C17 C37 1.4312(16)
C17 C18 1.435(2)
C18 C19 1.4381(18)
C19 C20 1.388(2)
C19 C38 1.463(2)
C20 C21 1.4377(16)
C21 C40 1.3912(17)
C21 C22 1.475(2)
C22 C23 1.3998(18)
C23 C42 1.3946(16)
C23 C24 1.4855(17)
C24 C25 1.3946(14)
C24 C45 1.3997(16)
C25 C26 1.4734(17)
C26 C27 1.3933(17)
C27 C46 1.3947(15)
C27 C28 1.507(2)
C28 C29 1.3905(16)
C28 C49 1.405(2)
C29 C30 1.465(2)
C30 C31 1.3940(17)
C31 C50 1.3918(17)
C31 C32 1.503(2)
C32 C53 1.3934(15)
C32 C33 1.3991(16)
C33 C34 1.4478(16)
C34 C35 1.3853(14)
C35 C54 1.3987(17)
C35 C36 1.4932(16)
C36 C57 1.3815(15)
C36 C37 1.3959(18)
C37 C38 1.459(2)
C38 C39 1.3949(16)
C39 C58 1.3814(18)
C39 C40 1.496(2)
C40 C41 1.3936(17)
C41 C60 1.4385(17)
C41 C42 1.466(2)
C42 C43 1.4247(17)
C43 C44 1.3879(18)
C43 C65 1.444(2)
C44 C64 1.437(2)
C44 C45 1.4569(18)
C45 C46 1.4730(17)
C46 C47 1.455(2)
C47 C48 1.401(2)
C47 C64 1.4282(18)
C48 C49 1.4227(16)
C48 C63 1.439(3)
C49 C50 1.474(2)
C50 C51 1.4249(18)
C51 C52 1.393(2)
C51 C63 1.441(2)
C52 C53 1.4303(19)
C52 C62 1.4362(15)
C53 C54 1.4492(18)
C54 C55 1.4303(15)
C55 C56 1.3931(17)
C55 C62 1.441(2)
C56 C57 1.4212(18)
C56 C61 1.441(2)
C57 C58 1.452(2)
C58 C59 1.4431(19)
C59 C60 1.374(2)
C59 C61 1.4200(19)
C60 C65 1.450(2)
C61 C66 1.396(2)
C62 C67 1.389(2)
C63 C68 1.4057(18)
C64 C69 1.402(3)
C65 C70 1.389(2)
C66 C70 1.429(3)
C66 C67 1.4342(19)
C67 C68 1.429(3)
C68 C69 1.436(2)
C69 C70 1.430(2)
C71 C76 1.3756(16)
C71 C72 1.4042(14)
C71 C75 1.4174(13)
C72 C79 1.3623(12)
C72 C73 1.4311(16)
C73 C86 1.3767(16)
C73 C74 1.4060(11)
C74 C89 1.3645(14)
C74 C75 1.4257(17)
C75 C96 1.3651(12)
C76 C98 1.4431(13)
C76 C77 1.4475(13)
C77 C78 1.3841(15)
C77 H77 0.9500
C78 C79 1.4489(17)
C78 H78 0.9500
C79 C80 1.4674(16)
C80 C81 1.4051(12)
C80 C85 1.4479(16)
C81 C82 1.3788(16)
C81 H81 0.9500
C82 C83 1.3867(17)
C82 H82 0.9500
C83 C84 1.3784(12)
C83 H83 0.9500
C84 C85 1.3982(16)
C84 H84 0.9500
C85 C86 1.4793(12)
C86 C87 1.4183(15)
C87 C88 1.3977(11)
C87 H87 0.9500
C88 C89 1.4262(16)
C88 H88 0.9500
C89 C90 1.4807(12)
C90 C91 1.4021(14)
C90 C95 1.4388(17)
C91 C92 1.3785(13)
C91 H91 0.9500
C92 C93 1.3853(18)
C92 H92 0.9500
C93 C94 1.3723(15)
C93 H93 0.9500
C94 C95 1.4006(12)
C94 H94 0.9500
C95 C96 1.4743(14)
C96 C97 1.4433(17)
C97 C98 1.3775(13)
C97 H97 0.9500
C98 H98 0.9500
C99 C104 1.3816(16)
C99 C103 1.4101(14)
C99 C100 1.4130(13)
C100 C107 1.3737(12)
C100 C101 1.4253(17)
C101 C114 1.3669(15)
C101 C102 1.4181(11)
C102 C117 1.3685(16)
C102 C103 1.4289(16)
C103 C124 1.3686(12)
C104 C126 1.4399(13)
C104 C105 1.4497(12)
C105 C106 1.3854(14)
C105 H105 0.9500
C106 C107 1.4308(17)
C106 H106 0.9500
C107 C108 1.4690(15)
C108 C109 1.4045(12)
C108 C113 1.4394(17)
C109 C110 1.3730(15)
C109 H109 0.9500
C110 C111 1.3747(18)
C110 H110 0.9500
C111 C112 1.3824(13)
C111 H111 0.9500
C112 C113 1.4027(15)
C112 H112 0.9500
C113 C114 1.4756(12)
C114 C115 1.4282(17)
C115 C116 1.3819(12)
C115 H115 0.9500
C116 C117 1.4262(15)
C116 H116 0.9500
C117 C118 1.4744(12)
C118 C119 1.3966(16)
C118 C123 1.4352(17)
C119 C120 1.3795(13)
C119 H119 0.9500
C120 C121 1.3856(17)
C120 H120 0.9500
C121 C122 1.3739(17)
C121 H121 0.9500
C122 C123 1.4128(12)
C122 H122 0.9500
C123 C124 1.4709(16)
C124 C125 1.4402(17)
C125 C126 1.3916(14)
C125 H125 0.9500
C126 H126 0.9500
Cl1 C127 1.7288(9)
Cl2 C132 1.7310(9)
C127 C128 1.3803(11)
C127 C132 1.3901(12)
C128 C129 1.3856(13)
C128 H128 0.9500
C129 C130 1.3957(14)
C129 H129 0.9500
C130 C131 1.3790(12)
C130 H130 0.9500
C131 C132 1.3822(13)
C131 H131 0.9500
Cl3 C133 1.7362(9)
Cl4 C138 1.7344(9)
C133 C138 1.3875(12)
C133 C134 1.3892(11)
C134 C135 1.3850(13)
C134 H134 0.9500
C135 C136 1.3815(15)
C135 H135 0.9500
C136 C137 1.3802(13)
C136 H136 0.9500
C137 C138 1.3754(13)
C137 H137 0.9500
Cl5 C139 1.7300(9)
Cl6 C144 1.7394(10)
C139 C144 1.3795(18)
C139 C140 1.3920(14)
C140 C141 1.3897(14)
C140 H140 0.9500
C141 C142 1.3861(19)
C141 H141 0.9500
C142 C143 1.3760(14)
C142 H142 0.9500
C143 C144 1.3879(13)
C143 H143 0.9500
Cl7 C145 1.726(4)
Cl8 C150 1.730(4)
C145 C146 1.374(5)
C145 C150 1.392(6)
C146 C147 1.386(5)
C146 H14A 0.9500
C147 C148 1.369(7)
C147 H14B 0.9500
C148 C149 1.383(6)
C148 H14C 0.9500
C149 C150 1.370(5)
C149 H14D 0.9500
